data_7004139
loop_
_publ_author_name
'Zhao, Dan'
'Cheng, Wen-Dan'
'Zhang, Hao'
'Hang, Shu-Ping'
'Fang, Ming'

_publ_section_title
;
 Structure determination and characterization of two rare-earth
 molybdenum borate compounds: LnMoBO6 (Ln = La, Ce)
;
_journal_issue 28
_journal_name_full 'Dalton Transactions'
_journal_page_first 3709
_journal_page_last 3714
_journal_paper_doi 10.1039/b803062f
_journal_year 2008
_chemical_formula_moiety 'B Ce Mo O6'
_chemical_formula_sum 'B Ce Mo O6'
_chemical_formula_weight 342.87
_chemical_melting_point 'Not meaaured'
_chemical_name_common 'Cerium Molybdenum Borate'
_chemical_name_systematic
;
Cerium Molybdenum Borate
;
_space_group_IT_number 14
_symmetry_cell_setting monoclinic
_symmetry_space_group_name_Hall '-P 2ybc'
_symmetry_space_group_name_H-M 'P 1 21/c 1'
_atom_sites_solution_hydrogens none
_atom_sites_solution_primary direct
_atom_sites_solution_secondary difmap
_audit_creation_method SHELXL-97
_cell_angle_alpha 90.00
_cell_angle_beta 116.100(9)
_cell_angle_gamma 90.00
_cell_formula_units_Z 4
_cell_length_a 10.2404(15)
_cell_length_b 4.1495(4)
_cell_length_c 11.9268(14)
_cell_measurement_reflns_used 1195
_cell_measurement_temperature 173(2)
_cell_measurement_theta_max 27.4835
_cell_measurement_theta_min 2.1945
_cell_volume 455.12(10)
_computing_cell_refinement 'CrystalClear (Rigaku Corp., 2000)'
_computing_data_collection 'CrystalClear (Rigaku Corp., 2000)'
_computing_data_reduction 'CrystalClear (Rigaku Corp., 2000)'
_computing_molecular_graphics 'Bruker SHELXTL'
_computing_publication_material 'Bruker SHELXTL'
_computing_structure_refinement 'SHELXL-97 (Sheldrick, 1997)'
_computing_structure_solution 'SHELXS-97 (Sheldrick, 1990)'
_diffrn_ambient_temperature 173(2)
_diffrn_detector_area_resol_mean 14.6306
_diffrn_measured_fraction_theta_full 0.987
_diffrn_measured_fraction_theta_max 0.987
_diffrn_measurement_device_type 'Mercury70 (2x2 bin mode)'
_diffrn_measurement_method CCD_Profile_fitting
_diffrn_radiation_monochromator graphite
_diffrn_radiation_source 'fine-focus sealed tube'
_diffrn_radiation_type MoK\a
_diffrn_radiation_wavelength 0.71073
_diffrn_reflns_av_R_equivalents 0.0308
_diffrn_reflns_av_sigmaI/netI 0.0298
_diffrn_reflns_limit_h_max 7
_diffrn_reflns_limit_h_min -13
_diffrn_reflns_limit_k_max 5
_diffrn_reflns_limit_k_min -5
_diffrn_reflns_limit_l_max 15
_diffrn_reflns_limit_l_min -15
_diffrn_reflns_number 3286
_diffrn_reflns_theta_full 27.48
_diffrn_reflns_theta_max 27.48
_diffrn_reflns_theta_min 2.21
_diffrn_standards_decay_% 0
_diffrn_standards_interval_count 0
_diffrn_standards_interval_time .
_diffrn_standards_number 0
_exptl_absorpt_coefficient_mu 12.570
_exptl_absorpt_correction_T_max 1.0000
_exptl_absorpt_correction_T_min 0.3954
_exptl_absorpt_correction_type multi-scan
_exptl_absorpt_process_details 'SADABS (Sheldrick, 1996)'
_exptl_crystal_colour Yellow
_exptl_crystal_density_diffrn 5.004
_exptl_crystal_density_meas ?
_exptl_crystal_density_method .
_exptl_crystal_description Prism
_exptl_crystal_F_000 612
_exptl_crystal_size_max 0.1000
_exptl_crystal_size_mid 0.1000
_exptl_crystal_size_min 0.0500
_refine_diff_density_max 1.892
_refine_diff_density_min -1.710
_refine_diff_density_rms 0.296
_refine_ls_extinction_coef 0.0223(11)
_refine_ls_extinction_expression Fc^*^=kFc[1+0.001xFc^2^\l^3^/sin(2\q)]^-1/4^
_refine_ls_extinction_method SHELXL
_refine_ls_goodness_of_fit_ref 1.002
_refine_ls_hydrogen_treatment none
_refine_ls_matrix_type full
_refine_ls_number_parameters 83
_refine_ls_number_reflns 1036
_refine_ls_number_restraints 0
_refine_ls_restrained_S_all 1.002
_refine_ls_R_factor_all 0.0264
_refine_ls_R_factor_gt 0.0250
_refine_ls_shift/su_max 0.001
_refine_ls_shift/su_mean 0.000
_refine_ls_structure_factor_coef Fsqd
_refine_ls_weighting_details 'calc w=1/[\s^2^(Fo^2^)+(0.0504P)^2^+0.0000P] where P=(Fo^2^+2Fc^2^)/3'
_refine_ls_weighting_scheme calc
_refine_ls_wR_factor_gt 0.0640
_refine_ls_wR_factor_ref 0.0677
_reflns_number_gt 977
_reflns_number_total 1036
_reflns_threshold_expression >2sigma(I)
_cod_data_source_file b803062f.txt
_cod_data_source_block a
_cod_depositor_comments
;
The following automatic conversions were performed:
'_symmetry_cell_setting' value 'Monoclinic' changed to 'monoclinic'
according to '/home/saulius/struct/CIF-dictionaries/cif_core.dic'
dictionary named 'cif_core.dic' version 2.4.1 from
2010-06-29.

'_exptl_absorpt_correction_type' value 'Multi-scan' changed
to 'multi-scan' according to
'/home/saulius/struct/CIF-dictionaries/cif_core.dic' dictionary named
'cif_core.dic' version 2.4.1 from 2010-06-29.

Automatic conversion script
Id: cif_fix_enum 1527 2010-12-29 10:47:43Z saulius 
;
_cod_original_sg_symbol_H-M 'P 21/c'
_cod_database_code 7004139

loop_
_symmetry_equiv_pos_as_xyz
'x, y, z'
'-x, y+1/2, -z+1/2'
'-x, -y, -z'
'x, -y-1/2, z-1/2'

loop_
_atom_site_label
_atom_site_type_symbol
_atom_site_fract_x
_atom_site_fract_y
_atom_site_fract_z
_atom_site_U_iso_or_equiv
_atom_site_adp_type
_atom_site_occupancy
_atom_site_symmetry_multiplicity
_atom_site_calc_flag
_atom_site_refinement_flags
_atom_site_disorder_assembly
_atom_site_disorder_group
Ce1 Ce 0.19653(3) 0.28091(7) 0.52922(2) 0.00677(15) Uani 1 1 d . . .
Mo1 Mo 0.35455(5) 0.68761(10) 0.81901(4) 0.00573(16) Uani 1 1 d . . .
O1 O -0.0044(4) 0.2691(6) 0.5852(3) 0.0074(7) Uani 1 1 d . . .
O2 O 0.2586(4) 0.7779(7) 0.6528(3) 0.0100(8) Uani 1 1 d . . .
O3 O 0.4604(5) 0.2674(7) 0.6094(4) 0.0152(8) Uani 1 1 d . . .
O4 O 0.2654(4) 0.7264(7) 0.4144(3) 0.0133(8) Uani 1 1 d . . .
O5 O 0.3382(5) 0.2684(8) 0.8036(4) 0.0181(9) Uani 1 1 d . . .
O6 O -0.0305(4) -0.1603(7) 0.7002(3) 0.0091(7) Uani 1 1 d . . .
B1 B -0.0041(6) 0.1664(11) 0.6910(5) 0.0087(10) Uani 1 1 d . . .

loop_
_atom_site_aniso_label
_atom_site_aniso_U_11
_atom_site_aniso_U_22
_atom_site_aniso_U_33
_atom_site_aniso_U_23
_atom_site_aniso_U_13
_atom_site_aniso_U_12
Ce1 0.0089(2) 0.00466(19) 0.0073(2) 0.00072(8) 0.00411(14) 0.00030(8)
Mo1 0.0082(3) 0.0044(2) 0.0054(2) -0.00065(13) 0.00369(19) -0.00031(14)
O1 0.0122(17) 0.0059(14) 0.0067(16) 0.0013(11) 0.0067(15) 0.0013(12)
O2 0.0129(19) 0.0078(16) 0.0087(17) 0.0002(11) 0.0043(15) 0.0003(12)
O3 0.0081(18) 0.0177(18) 0.018(2) 0.0001(13) 0.0038(15) -0.0009(13)
O4 0.016(2) 0.0122(16) 0.0138(19) 0.0019(12) 0.0085(17) 0.0017(13)
O5 0.025(2) 0.0091(16) 0.021(2) -0.0031(12) 0.0109(19) -0.0010(14)
O6 0.0198(19) 0.0032(14) 0.0063(15) 0.0019(12) 0.0074(14) 0.0002(14)
B1 0.013(3) 0.005(2) 0.008(2) -0.0020(18) 0.004(2) -0.003(2)

loop_
_atom_type_symbol
_atom_type_description
_atom_type_scat_dispersion_real
_atom_type_scat_dispersion_imag
_atom_type_scat_source
B B 0.0013 0.0007 'International Tables Vol C Tables 4.2.6.8 and 6.1.1.4'
Ce Ce -0.2486 2.6331 'International Tables Vol C Tables 4.2.6.8 and 6.1.1.4'
Mo Mo -1.6832 0.6857 'International Tables Vol C Tables 4.2.6.8 and 6.1.1.4'
O O 0.0106 0.0060 'International Tables Vol C Tables 4.2.6.8 and 6.1.1.4'

loop_
_geom_angle_atom_site_label_1
_geom_angle_atom_site_label_2
_geom_angle_atom_site_label_3
_geom_angle
_geom_angle_site_symmetry_1
_geom_angle_site_symmetry_3
_geom_angle_publ_flag
O1 Ce1 O3 144.97(13) . . ?
O1 Ce1 O2 83.02(11) . . ?
O3 Ce1 O2 80.44(12) . . ?
O1 Ce1 O2 81.12(11) . 1_545 ?
O3 Ce1 O2 78.28(12) . 1_545 ?
O2 Ce1 O2 114.94(15) . 1_545 ?
O1 Ce1 O6 92.60(12) . 3_556 ?
O3 Ce1 O6 121.06(13) . 3_556 ?
O2 Ce1 O6 133.06(11) . 3_556 ?
O2 Ce1 O6 110.39(11) 1_545 3_556 ?
O1 Ce1 O4 128.62(10) . . ?
O3 Ce1 O4 73.13(12) . . ?
O2 Ce1 O4 69.92(11) . . ?
O2 Ce1 O4 149.78(12) 1_545 . ?
O6 Ce1 O4 77.31(11) 3_556 . ?
O1 Ce1 O1 67.93(11) . 3_566 ?
O3 Ce1 O1 132.04(11) . 3_566 ?
O2 Ce1 O1 69.50(11) . 3_566 ?
O2 Ce1 O1 148.22(12) 1_545 3_566 ?
O6 Ce1 O1 65.69(10) 3_556 3_566 ?
O4 Ce1 O1 61.97(11) . 3_566 ?
O1 Ce1 O4 121.48(10) . 1_545 ?
O3 Ce1 O4 73.21(11) . 1_545 ?
O2 Ce1 O4 153.31(12) . 1_545 ?
O2 Ce1 O4 64.02(11) 1_545 1_545 ?
O6 Ce1 O4 61.82(10) 3_556 1_545 ?
O4 Ce1 O4 97.89(12) . 1_545 ?
O1 Ce1 O4 126.80(10) 3_566 1_545 ?
O1 Ce1 O1 68.62(11) . 3_556 ?
O3 Ce1 O1 124.49(10) . 3_556 ?
O2 Ce1 O1 151.55(12) . 3_556 ?
O2 Ce1 O1 64.12(11) 1_545 3_556 ?
O6 Ce1 O1 49.81(10) 3_556 3_556 ?
O4 Ce1 O1 126.60(10) . 3_556 ?
O1 Ce1 O1 96.67(12) 3_566 3_556 ?
O4 Ce1 O1 54.45(10) 1_545 3_556 ?
O1 Ce1 O5 75.89(12) . . ?
O3 Ce1 O5 69.13(13) . . ?
O2 Ce1 O5 58.33(10) . . ?
O2 Ce1 O5 56.62(10) 1_545 . ?
O6 Ce1 O5 163.40(11) 3_556 . ?
O4 Ce1 O5 119.20(11) . . ?
O1 Ce1 O5 118.84(10) 3_566 . ?
O4 Ce1 O5 113.93(10) 1_545 . ?
O1 Ce1 O5 113.97(9) 3_556 . ?
O1 Ce1 B1 85.49(13) . 3_556 ?
O3 Ce1 B1 119.92(13) . 3_556 ?
O2 Ce1 B1 155.57(13) . 3_556 ?
O2 Ce1 B1 84.29(12) 1_545 3_556 ?
O6 Ce1 B1 26.28(11) 3_556 3_556 ?
O4 Ce1 B1 101.50(13) . 3_556 ?
O1 Ce1 B1 86.21(12) 3_566 3_556 ?
O4 Ce1 B1 47.73(13) 1_545 3_556 ?
O1 Ce1 B1 25.22(11) 3_556 3_556 ?
O5 Ce1 B1 138.47(12) . 3_556 ?
O1 Ce1 Mo1 79.60(8) . . ?
O3 Ce1 Mo1 71.07(9) . . ?
O2 Ce1 Mo1 28.84(8) . . ?
O2 Ce1 Mo1 86.17(8) 1_545 . ?
O6 Ce1 Mo1 160.56(7) 3_556 . ?
O4 Ce1 Mo1 93.58(8) . . ?
O1 Ce1 Mo1 94.87(7) 3_566 . ?
O4 Ce1 Mo1 137.23(7) 1_545 . ?
O1 Ce1 Mo1 138.80(6) 3_556 . ?
O5 Ce1 Mo1 29.57(6) . . ?
B1 Ce1 Mo1 163.38(10) 3_556 . ?
O3 Mo1 O5 105.98(18) 2_656 . ?
O3 Mo1 O4 113.81(19) 2_656 4_576 ?
O5 Mo1 O4 102.37(18) . 4_576 ?
O3 Mo1 O2 116.47(18) 2_656 . ?
O5 Mo1 O2 96.25(17) . . ?
O4 Mo1 O2 118.12(17) 4_576 . ?
O3 Mo1 O5 82.60(15) 2_656 1_565 ?
O5 Mo1 O5 169.4(2) . 1_565 ?
O4 Mo1 O5 79.10(14) 4_576 1_565 ?
O2 Mo1 O5 74.10(13) . 1_565 ?
O3 Mo1 Ce1 120.24(13) 2_656 . ?
O5 Mo1 Ce1 56.00(14) . . ?
O4 Mo1 Ce1 125.30(12) 4_576 . ?
O2 Mo1 Ce1 40.41(9) . . ?
O5 Mo1 Ce1 114.52(10) 1_565 . ?
B1 O1 Ce1 128.2(3) . . ?
B1 O1 Ce1 114.2(3) . 3_566 ?
Ce1 O1 Ce1 112.07(11) . 3_566 ?
B1 O1 Ce1 85.0(3) . 3_556 ?
Ce1 O1 Ce1 111.38(11) . 3_556 ?
Ce1 O1 Ce1 96.67(11) 3_566 3_556 ?
Mo1 O2 Ce1 110.75(13) . . ?
Mo1 O2 Ce1 134.12(16) . 1_565 ?
Ce1 O2 Ce1 114.94(15) . 1_565 ?
Mo1 O3 Ce1 168.55(19) 2_646 . ?
Mo1 O4 Ce1 145.15(17) 4_575 . ?
Mo1 O4 Ce1 116.07(14) 4_575 1_565 ?
Ce1 O4 Ce1 97.89(12) . 1_565 ?
Mo1 O5 Mo1 169.4(2) . 1_545 ?
Mo1 O5 Ce1 94.43(16) . . ?
Mo1 O5 Ce1 94.95(12) 1_545 . ?
B1 O6 B1 126.8(3) 2_546 . ?
B1 O6 Ce1 132.6(3) 2_546 3_556 ?
B1 O6 Ce1 99.6(3) . 3_556 ?
O1 B1 O6 127.9(4) . 2_556 ?
O1 B1 O6 117.8(4) . . ?
O6 B1 O6 114.1(4) 2_556 . ?
O1 B1 Ce1 69.8(2) . 3_556 ?
O6 B1 Ce1 155.0(4) 2_556 3_556 ?
O6 B1 Ce1 54.2(2) . 3_556 ?

loop_
_geom_bond_atom_site_label_1
_geom_bond_atom_site_label_2
_geom_bond_distance
_geom_bond_site_symmetry_2
_geom_bond_publ_flag
Ce1 O1 2.427(4) . ?
Ce1 O3 2.438(4) . ?
Ce1 O2 2.450(3) . ?
Ce1 O2 2.472(3) 1_545 ?
Ce1 O6 2.556(3) 3_556 ?
Ce1 O4 2.577(3) . ?
Ce1 O1 2.619(3) 3_566 ?
Ce1 O4 2.918(3) 1_545 ?
Ce1 O1 2.929(3) 3_556 ?
Ce1 O5 2.939(4) . ?
Ce1 B1 3.110(5) 3_556 ?
Ce1 Mo1 3.5343(6) . ?
Mo1 O3 1.734(4) 2_656 ?
Mo1 O5 1.750(3) . ?
Mo1 O4 1.780(4) 4_576 ?
Mo1 O2 1.823(4) . ?
Mo1 O5 2.417(3) 1_565 ?
O1 B1 1.330(6) . ?
O1 Ce1 2.619(3) 3_566 ?
O1 Ce1 2.929(3) 3_556 ?
O2 Ce1 2.472(3) 1_565 ?
O3 Mo1 1.734(4) 2_646 ?
O4 Mo1 1.780(4) 4_575 ?
O4 Ce1 2.918(3) 1_565 ?
O5 Mo1 2.417(3) 1_545 ?
O6 B1 1.386(6) 2_546 ?
O6 B1 1.396(5) . ?
O6 Ce1 2.556(3) 3_556 ?
B1 O6 1.386(6) 2_556 ?
B1 Ce1 3.110(5) 3_556 ?
